data_4000190
_journal_name_full 'Chemistry of Materials'
_journal_year 2002
_chemical_formula_moiety '[Co(H2O)4]3[W6S8(CN)6](H2O)23'
_chemical_formula_sum 'C6 H70 Co3 N6 O35 S8 W6'
_chemical_formula_weight 2252.49
_chemical_melting_point ?
_chemical_name_common 'linked tugsten sulfido cyanide cluster'
_chemical_name_systematic
;
tri cobalt(II) octakis(mu!3$-sulfido)-hexakis(cyanide)
-hexa-tungsten- 23(water)solvate
;
_space_group_IT_number 15
_symmetry_cell_setting monoclinic
_symmetry_space_group_name_Hall '-C 2yc'
_symmetry_space_group_name_H-M 'C 1 2/c 1'
_atom_sites_solution_hydrogens geom
_atom_sites_solution_primary direct
_atom_sites_solution_secondary difmap
_cell_angle_alpha 90.00
_cell_angle_beta 94.879(10)
_cell_angle_gamma 90.00
_cell_formula_units_Z 4
_cell_length_a 14.448(9)
_cell_length_b 21.885(13)
_cell_length_c 18.030(10)
_cell_measurement_temperature 438(2)
_cell_volume 5680(6)
_diffrn_ambient_temperature 438(2)
_diffrn_detector_area_resol_mean ?
_diffrn_measurement_device_type ?
_diffrn_measurement_method '\w scans'
_diffrn_radiation_monochromator graphite
_diffrn_radiation_source 'fine-focus sealed tube'
_diffrn_radiation_type MoK\a
_diffrn_radiation_wavelength 0.71073
_diffrn_reflns_av_R_equivalents 0.0607
_diffrn_reflns_av_sigmaI/netI 0.0538
_diffrn_reflns_limit_h_max 14
_diffrn_reflns_limit_h_min -14
_diffrn_reflns_limit_k_max 22
_diffrn_reflns_limit_k_min -22
_diffrn_reflns_limit_l_max 18
_diffrn_reflns_limit_l_min -18
_diffrn_reflns_number 12089
_diffrn_reflns_theta_max 21.03
_diffrn_reflns_theta_min 1.69
_diffrn_standards_decay_% 0
_diffrn_standards_interval_count ?
_diffrn_standards_interval_time ?
_diffrn_standards_number ?
_exptl_absorpt_coefficient_mu 13.324
_exptl_absorpt_correction_T_max 1
_exptl_absorpt_correction_T_min 0.379214
_exptl_absorpt_correction_type empirical
_exptl_absorpt_process_details ?
_exptl_crystal_colour 'brown red'
_exptl_crystal_density_diffrn 2.634
_exptl_crystal_density_meas ?
_exptl_crystal_density_method .
_exptl_crystal_description block
_exptl_crystal_F_000 4044
_exptl_crystal_size_max 0.15
_exptl_crystal_size_mid 0.1
_exptl_crystal_size_min 0.1
_refine_ls_extinction_coef ?
_refine_ls_extinction_method none
_refine_ls_goodness_of_fit_ref 1.688
_refine_ls_hydrogen_treatment mixed
_refine_ls_matrix_type full
_refine_ls_number_parameters 245
_refine_ls_number_reflns 3068
_refine_ls_number_restraints 0
_refine_ls_restrained_S_all 1.688
_refine_ls_R_factor_all 0.0829
_refine_ls_R_factor_gt 0.0659
_refine_ls_shift/su_max 0.265
_refine_ls_shift/su_mean 0.017
_refine_ls_structure_factor_coef Fsqd
_refine_ls_weighting_details 'calc w=1/[\s^2^(Fo^2^)+(0.0335P)^2^+0.0000P] where P=(Fo^2^+2Fc^2^)/3'
_refine_ls_weighting_scheme calc
_refine_ls_wR_factor_gt 0.1126
_refine_ls_wR_factor_ref 0.1153
_reflns_number_gt 2554
_reflns_number_total 3068
_reflns_threshold_expression >2sigma(I)
_cod_depositor_comments
;
The following automatic conversions were performed:
'_symmetry_cell_setting' value 'Monoclinic' changed to 'monoclinic'
according to '/home/saulius/struct/CIF-dictionaries/cif_core.dic'
dictionary named 'cif_core.dic' version 2.4.1 from 2010-06-29.

Automatic conversion script
Id: cif_fix_enum 1527 2010-12-29 10:47:43Z saulius 
;
_cod_original_sg_symbol_H-M 'C 2/c'
_cod_database_code 4000190

loop_
_symmetry_equiv_pos_as_xyz
'x, y, z'
'-x, y, -z+1/2'
'x+1/2, y+1/2, z'
'-x+1/2, y+1/2, -z+1/2'
'-x, -y, -z'
'x, -y, z-1/2'
'-x+1/2, -y+1/2, -z'
'x+1/2, -y+1/2, z-1/2'

loop_
_atom_site_label
_atom_site_type_symbol
_atom_site_fract_x
_atom_site_fract_y
_atom_site_fract_z
_atom_site_U_iso_or_equiv
_atom_site_adp_type
_atom_site_occupancy
_atom_site_symmetry_multiplicity
_atom_site_calc_flag
_atom_site_refinement_flags
_atom_site_disorder_assembly
_atom_site_disorder_group
W1 W 0.25474(6) 0.20662(4) 0.09125(5) 0.0154(3) Uani 1 1 d . . .
W2 W 0.25780(7) 0.32487(4) 0.05245(5) 0.0175(3) Uani 1 1 d . . .
W3 W 0.11961(6) 0.25301(4) -0.00202(6) 0.0185(3) Uani 1 1 d . . .
S4 S 0.1419(4) 0.2815(3) 0.1304(3) 0.0276(16) Uani 1 1 d . . .
S6 S 0.1263(4) 0.1447(3) 0.0335(4) 0.0305(17) Uani 1 1 d . . .
S5 S 0.3810(4) 0.2766(3) 0.1345(3) 0.0303(17) Uani 1 1 d . . .
S7 S 0.3677(4) 0.1395(3) 0.0364(3) 0.0278(16) Uani 1 1 d . . .
Co1 Co 0.2446(3) 0.04011(14) 0.30560(19) 0.0323(9) Uani 1 1 d . . .
Co2 Co -0.2500 0.2500 0.0000 0.0507(17) Uani 1 2 d S . .
O11 O 0.3142(14) -0.0108(9) 0.2261(11) 0.073(7) Uani 1 1 d . . .
O12 O 0.1178(13) 0.0217(9) 0.2443(12) 0.073(7) Uani 1 1 d . . .
O13 O 0.1696(14) 0.0899(8) 0.3837(10) 0.062(6) Uani 1 1 d . . .
O14 O 0.3712(12) 0.0576(10) 0.3692(11) 0.069(7) Uani 1 1 d . . .
O21 O -0.2555(14) 0.3372(9) 0.0472(14) 0.087(8) Uani 1 1 d . . .
O22 O -0.2291(13) 0.2153(8) 0.1111(12) 0.066(6) Uani 1 1 d . . .
C1 C 0.2558(15) 0.1509(10) 0.1908(12) 0.022(6) Uiso 1 1 d . . .
N1 N 0.2584(13) 0.1175(9) 0.2399(11) 0.033(5) Uiso 1 1 d . . .
C2 C 0.2676(16) 0.4106(11) 0.1076(13) 0.026(6) Uiso 1 1 d . . .
N2 N 0.2703(15) 0.4585(10) 0.1365(12) 0.045(6) Uiso 1 1 d . . .
C3 C -0.0273(19) 0.2551(11) -0.0069(14) 0.038(7) Uiso 1 1 d . . .
N3 N -0.1062(18) 0.2579(11) -0.0031(14) 0.068(8) Uiso 1 1 d . . .
O1S O 0.2468(13) 0.0156(8) 0.0794(10) 0.056(6) Uiso 1 1 d . . .
O2S O -0.1346(14) 0.4321(9) 0.0207(11) 0.067(6) Uiso 1 1 d . . .
O3S O 0.249(7) 0.361(2) 0.274(2) 0.05(2) Uiso 0.45(13) 1 d P . .
O3T O 0.199(6) 0.3683(19) 0.279(2) 0.059(19) Uiso 0.55(13) 1 d P . .
O4S O 0.0351(18) 0.4352(12) 0.1113(14) 0.049(11) Uiso 0.68(4) 1 d P . .
O4T O -0.028(5) 0.379(3) 0.104(4) 0.08(3) Uiso 0.32(4) 1 d P . .
O5S O 0.3735(17) 0.2468(12) 0.3114(14) 0.065(10) Uiso 0.78(4) 1 d P . .
O5T O 0.411(5) 0.195(3) 0.330(4) 0.02(3) Uiso 0.22(4) 1 d P . .
O5U O 0.483(2) 0.1462(14) 0.3210(16) 0.091(13) Uiso 0.78(4) 1 d P . .
O6S O 0.089(2) -0.0365(14) 0.0056(16) 0.113(16) Uiso 0.88(6) 1 d P . .
O7S O -0.433(2) 0.3688(16) 0.1057(19) 0.124(15) Uiso 0.82(4) 1 d P . .
O7T O -0.501(5) 0.435(4) 0.087(4) 0.02(3) Uiso 0.18(4) 1 d P . .
O8S O 0.019(3) 0.120(2) 0.181(2) 0.08(2) Uiso 0.57(8) 1 d P . .
O8T O 0.011(7) 0.075(6) 0.140(7) 0.23(6) Uiso 0.43(8) 1 d P . .
O9T O 0.0000 -0.078(3) 0.2500 0.09(3) Uiso 0.56(6) 2 d SP . .
O9S O 0.081(4) -0.102(2) 0.220(3) 0.09(3) Uiso 0.44(6) 1 d P . .
O10S O -0.090(2) 0.2763(16) 0.1751(19) 0.110(19) Uiso 0.75(6) 1 d P . .
O11S O 0.0000 0.197(4) 0.2500 0.04(5) Uiso 0.29(11) 2 d SP . .
O12S O 0.0000 0.401(4) 0.2500 0.36(8) Uiso 0.96(15) 2 d SP . .
O13S O 0.5000 0.032(7) 0.2500 0.51(14) Uiso 0.90(19) 2 d SP . .
O14S O -0.036(6) 0.199(4) 0.190(6) 0.14(6) Uiso 0.36(9) 1 d P . .

loop_
_atom_site_aniso_label
_atom_site_aniso_U_11
_atom_site_aniso_U_22
_atom_site_aniso_U_33
_atom_site_aniso_U_23
_atom_site_aniso_U_13
_atom_site_aniso_U_12
W1 0.0195(6) 0.0052(5) 0.0210(6) 0.0017(5) -0.0017(4) 0.0003(4)
W2 0.0248(6) 0.0039(5) 0.0234(6) -0.0011(5) -0.0001(4) -0.0009(4)
W3 0.0104(6) 0.0139(6) 0.0306(6) 0.0011(5) -0.0015(4) 0.0000(4)
S4 0.025(4) 0.027(4) 0.033(4) -0.001(3) 0.014(3) 0.006(3)
S6 0.031(4) 0.023(4) 0.038(4) 0.003(3) 0.005(3) -0.016(3)
S5 0.038(4) 0.027(4) 0.025(4) -0.005(3) -0.008(3) -0.004(3)
S7 0.030(4) 0.018(4) 0.035(4) 0.006(3) 0.005(3) 0.013(3)
Co1 0.050(3) 0.0102(18) 0.035(2) 0.0085(16) -0.0036(18) 0.0010(16)
Co2 0.010(3) 0.024(3) 0.119(5) 0.027(3) 0.009(3) 0.003(2)
O11 0.074(16) 0.081(16) 0.070(16) 0.042(13) 0.033(12) 0.046(13)
O12 0.054(15) 0.051(13) 0.108(18) 0.008(12) -0.028(13) -0.023(11)
O13 0.092(17) 0.039(12) 0.056(14) 0.004(10) 0.012(12) 0.002(11)
O14 0.015(11) 0.106(18) 0.082(16) 0.039(13) -0.023(10) -0.020(11)
O21 0.062(15) 0.034(12) 0.17(2) 0.012(14) 0.021(14) 0.002(11)
O22 0.051(14) 0.044(13) 0.104(17) 0.041(12) 0.011(12) 0.004(10)
